data_4517576
loop_
_publ_author_name
'Jeong, Jinseong'
'Heo, Joon'
'Kim, Dongwook'
'Chang, Sukbok'

_publ_section_title
;
 NHC-Catalyzed 1,2-Selective Hydroboration of Quinolines
;
_journal_issue 9
_journal_name_full 'ACS Catalysis'
_journal_page_first 5023
_journal_page_last 5029
_journal_paper_doi 10.1021/acscatal.0c00884
_journal_volume 10
_journal_year 2020
_chemical_formula_sum 'C18 H14 N2 O5'
_chemical_formula_weight 338.31
_space_group_crystal_system triclinic
_space_group_IT_number 2
_space_group_name_Hall '-P 1'
_space_group_name_H-M_alt 'P -1'
_atom_sites_solution_hydrogens geom
_audit_creation_method SHELXL-2018/3
_cell_angle_alpha 92.011(4)
_cell_angle_beta 102.586(4)
_cell_angle_gamma 97.486(4)
_cell_formula_units_Z 2
_cell_length_a 7.4602(8)
_cell_length_b 7.7802(9)
_cell_length_c 14.1269(15)
_cell_measurement_reflns_used 9639
_cell_measurement_temperature 153(2)
_cell_measurement_theta_max 28.66
_cell_measurement_theta_min 2.83
_cell_volume 791.72(15)
_computing_cell_refinement 'Bruker APEXIII'
_computing_data_collection 'Bruker APEXIII'
_computing_data_reduction 'Bruker SAINT'
_computing_molecular_graphics ORTEP
_computing_publication_material CIFTAB
_computing_structure_refinement SHELXL
_computing_structure_solution SHELXS
_diffrn_ambient_temperature 153(2)
_diffrn_measured_fraction_theta_full 0.993
_diffrn_measured_fraction_theta_max 0.980
_diffrn_measurement_device_type 'Bruker PHOTON II'
_diffrn_measurement_method 'phi and omega scans'
_diffrn_radiation_type MoK\a
_diffrn_radiation_wavelength 0.71073
_diffrn_reflns_av_R_equivalents 0.0595
_diffrn_reflns_av_unetI/netI 0.0389
_diffrn_reflns_Laue_measured_fraction_full 0.993
_diffrn_reflns_Laue_measured_fraction_max 0.980
_diffrn_reflns_limit_h_max 10
_diffrn_reflns_limit_h_min -9
_diffrn_reflns_limit_k_max 10
_diffrn_reflns_limit_k_min -10
_diffrn_reflns_limit_l_max 19
_diffrn_reflns_limit_l_min -19
_diffrn_reflns_number 29774
_diffrn_reflns_point_group_measured_fraction_full 0.993
_diffrn_reflns_point_group_measured_fraction_max 0.980
_diffrn_reflns_theta_full 25.242
_diffrn_reflns_theta_max 28.875
_diffrn_reflns_theta_min 2.826
_diffrn_source 'fine-focus sealed tube'
_exptl_absorpt_coefficient_mu 0.105
_exptl_absorpt_correction_T_max 0.7458
_exptl_absorpt_correction_T_min 0.7107
_exptl_absorpt_correction_type multi-scan
_exptl_absorpt_process_details SADABS
_exptl_crystal_colour yellow
_exptl_crystal_density_diffrn 1.419
_exptl_crystal_description plate
_exptl_crystal_F_000 352
_exptl_crystal_size_max 0.341
_exptl_crystal_size_mid 0.312
_exptl_crystal_size_min 0.068
_refine_diff_density_max 0.369
_refine_diff_density_min -0.216
_refine_diff_density_rms 0.044
_refine_ls_extinction_method none
_refine_ls_goodness_of_fit_ref 1.030
_refine_ls_hydrogen_treatment constr
_refine_ls_matrix_type full
_refine_ls_number_parameters 227
_refine_ls_number_reflns 4085
_refine_ls_number_restraints 0
_refine_ls_restrained_S_all 1.030
_refine_ls_R_factor_all 0.0772
_refine_ls_R_factor_gt 0.0546
_refine_ls_shift/su_max 0.000
_refine_ls_shift/su_mean 0.000
_refine_ls_structure_factor_coef Fsqd
_refine_ls_weighting_details 'w=1/[\s^2^(Fo^2^)+(0.0415P)^2^+0.4570P] where P=(Fo^2^+2Fc^2^)/3'
_refine_ls_weighting_scheme calc
_refine_ls_wR_factor_gt 0.1148
_refine_ls_wR_factor_ref 0.1262
_reflns_Friedel_coverage 0.000
_reflns_number_gt 3097
_reflns_number_total 4085
_reflns_threshold_expression 'I > 2\s(I)'
_cod_data_source_file cs0c00884_si_004.cif
_cod_data_source_block A19077_002
_cod_depositor_comments
;
The following automatic conversions were performed:

data item '_exptl_absorpt_correction_type' value 'MULTI-SCAN' was
changed to 'multi-scan' in accordance with the
/home/data/users/saulius/crontab/automatic-downloads/rss-feeds/ACS/lib/dictionaries/cif_core.dic
dictionary named 'cif_core.dic' version 2.4.2 last updated on
2011-04-26.

Automatic conversion script
Id: cif_fix_values 7556 2019-12-06 15:28:31Z antanas 

 Adding full bibliography for 4517576--4517579.cif.

 Adding full bibliography for 4517576--4517579.cif.
;
_cod_database_code 4517576
_shelx_shelxl_version_number 2018/3
_shelx_space_group_comment
;
The symmetry employed for this shelxl refinement is uniquely defined
by the following loop, which should always be used as a source of
symmetry information in preference to the above space-group names.
They are only intended as comments.
;
_shelx_estimated_absorpt_t_min 0.965
_shelx_estimated_absorpt_t_max 0.993

loop_
_space_group_symop_operation_xyz
'x, y, z'
'-x, -y, -z'

loop_
_atom_site_label
_atom_site_type_symbol
_atom_site_fract_x
_atom_site_fract_y
_atom_site_fract_z
_atom_site_U_iso_or_equiv
_atom_site_adp_type
_atom_site_occupancy
_atom_site_site_symmetry_order
_atom_site_calc_flag
_atom_site_refinement_flags_posn
_atom_site_refinement_flags_adp
_atom_site_refinement_flags_occupancy
_atom_site_disorder_assembly
_atom_site_disorder_group
N1 N 0.48355(19) 0.25307(17) 0.15011(10) 0.0290(3) Uani 1 1 d . . . . .
C2 C 0.5316(3) 0.0770(2) 0.13890(14) 0.0388(4) Uani 1 1 d . . . . .
H2A H 0.661087 0.084396 0.131148 0.047 Uiso 1 1 calc R U . . .
H2AB H 0.448987 0.014406 0.079968 0.047 Uiso 1 1 calc R U . . .
C3 C 0.5112(3) -0.0195(2) 0.22583(15) 0.0417(5) Uani 1 1 d . . . . .
H3 H 0.482296 -0.142511 0.219371 0.050 Uiso 1 1 calc R U . . .
C4 C 0.5327(3) 0.0630(2) 0.31232(14) 0.0398(4) Uani 1 1 d . . . . .
H4 H 0.514238 -0.000503 0.366435 0.048 Uiso 1 1 calc R U . . .
C5 C 0.5847(2) 0.2516(2) 0.32432(12) 0.0309(4) Uani 1 1 d . . . . .
C6 C 0.5658(2) 0.3458(2) 0.24091(11) 0.0264(3) Uani 1 1 d . . . . .
C7 C 0.6310(2) 0.5217(2) 0.24736(11) 0.0283(3) Uani 1 1 d . . . . .
H7 H 0.625803 0.582870 0.190026 0.034 Uiso 1 1 calc R U . . .
C8 C 0.7038(2) 0.6079(2) 0.33745(12) 0.0302(4) Uani 1 1 d . . . . .
H8 H 0.745964 0.729156 0.341947 0.036 Uiso 1 1 calc R U . . .
C9 C 0.7155(2) 0.5187(2) 0.42129(12) 0.0322(4) Uani 1 1 d . . . . .
C10 C 0.6579(2) 0.3408(2) 0.41409(13) 0.0356(4) Uani 1 1 d . . . . .
H10 H 0.668757 0.279236 0.471485 0.043 Uiso 1 1 calc R U . . .
C11 C 0.7947(3) 0.6074(3) 0.51917(13) 0.0397(4) Uani 1 1 d . . . . .
O12 O 0.8180(3) 0.5352(2) 0.59307(10) 0.0657(5) Uani 1 1 d . . . . .
O13 O 0.8369(2) 0.7780(2) 0.51564(10) 0.0559(4) Uani 1 1 d . . . . .
C14 C 0.9177(4) 0.8752(3) 0.60747(16) 0.0634(7) Uani 1 1 d . . . . .
H14A H 0.956615 0.996360 0.595783 0.095 Uiso 1 1 calc R U . . .
H14B H 1.025712 0.824512 0.641227 0.095 Uiso 1 1 calc R U . . .
H14C H 0.825655 0.870668 0.647652 0.095 Uiso 1 1 calc R U . . .
C15 C 0.3622(2) 0.3127(2) 0.07527(11) 0.0273(3) Uani 1 1 d . . . . .
O16 O 0.32825(18) 0.24435(17) -0.00673(9) 0.0406(3) Uani 1 1 d . . . . .
C17 C 0.2658(2) 0.4614(2) 0.09784(11) 0.0251(3) Uani 1 1 d . . . . .
C18 C 0.2411(2) 0.5887(2) 0.03155(11) 0.0275(3) Uani 1 1 d . . . . .
H18 H 0.284726 0.579780 -0.026541 0.033 Uiso 1 1 calc R U . . .
C19 C 0.1536(2) 0.7278(2) 0.04957(11) 0.0285(3) Uani 1 1 d . . . . .
H19 H 0.139205 0.817089 0.005470 0.034 Uiso 1 1 calc R U . . .
C20 C 0.0876(2) 0.7340(2) 0.13310(11) 0.0257(3) Uani 1 1 d . . . . .
C21 C 0.1010(2) 0.6055(2) 0.19796(11) 0.0275(3) Uani 1 1 d . . . . .
H21 H 0.049103 0.610957 0.253525 0.033 Uiso 1 1 calc R U . . .
C22 C 0.1924(2) 0.4685(2) 0.17987(11) 0.0278(3) Uani 1 1 d . . . . .
H22 H 0.204844 0.378766 0.223763 0.033 Uiso 1 1 calc R U . . .
N23 N 0.0055(2) 0.88734(18) 0.15652(10) 0.0314(3) Uani 1 1 d . . . . .
O24 O 0.0392(2) 1.01919(17) 0.11586(11) 0.0496(4) Uani 1 1 d . . . . .
O25 O -0.08831(19) 0.87713(18) 0.21693(10) 0.0444(3) Uani 1 1 d . . . . .

loop_
_atom_site_aniso_label
_atom_site_aniso_U_11
_atom_site_aniso_U_22
_atom_site_aniso_U_33
_atom_site_aniso_U_23
_atom_site_aniso_U_13
_atom_site_aniso_U_12
N1 0.0304(7) 0.0253(7) 0.0299(7) -0.0027(5) 0.0014(5) 0.0087(5)
C2 0.0392(10) 0.0300(9) 0.0467(10) -0.0059(8) 0.0048(8) 0.0132(7)
C3 0.0361(10) 0.0249(8) 0.0600(12) 0.0036(8) -0.0001(9) 0.0076(7)
C4 0.0402(10) 0.0306(9) 0.0471(11) 0.0132(8) 0.0047(8) 0.0055(7)
C5 0.0292(8) 0.0291(8) 0.0345(9) 0.0068(7) 0.0053(7) 0.0066(6)
C6 0.0237(7) 0.0282(8) 0.0269(8) -0.0001(6) 0.0029(6) 0.0077(6)
C7 0.0303(8) 0.0289(8) 0.0247(7) 0.0038(6) 0.0031(6) 0.0049(6)
C8 0.0326(8) 0.0275(8) 0.0290(8) 0.0005(6) 0.0038(7) 0.0037(7)
C9 0.0315(8) 0.0382(9) 0.0259(8) 0.0015(7) 0.0032(6) 0.0067(7)
C10 0.0386(9) 0.0402(10) 0.0285(8) 0.0109(7) 0.0052(7) 0.0098(8)
C11 0.0380(10) 0.0533(12) 0.0263(9) 0.0001(8) 0.0038(7) 0.0072(8)
O12 0.0931(13) 0.0708(11) 0.0265(7) 0.0059(7) -0.0005(8) 0.0101(9)
O13 0.0765(11) 0.0512(9) 0.0302(7) -0.0091(6) 0.0030(7) -0.0088(8)
C14 0.0670(15) 0.0748(17) 0.0379(11) -0.0244(11) 0.0052(10) -0.0095(13)
C15 0.0228(7) 0.0304(8) 0.0281(8) -0.0005(6) 0.0043(6) 0.0041(6)
O16 0.0401(7) 0.0497(8) 0.0292(6) -0.0118(6) 0.0000(5) 0.0130(6)
C17 0.0203(7) 0.0282(8) 0.0249(7) -0.0003(6) 0.0013(6) 0.0037(6)
C18 0.0248(7) 0.0360(9) 0.0216(7) 0.0036(6) 0.0052(6) 0.0034(6)
C19 0.0277(8) 0.0304(8) 0.0265(8) 0.0083(6) 0.0034(6) 0.0045(6)
C20 0.0233(7) 0.0253(8) 0.0272(8) 0.0006(6) 0.0016(6) 0.0054(6)
C21 0.0290(8) 0.0317(8) 0.0234(7) 0.0040(6) 0.0071(6) 0.0078(6)
C22 0.0302(8) 0.0293(8) 0.0260(8) 0.0081(6) 0.0074(6) 0.0089(6)
N23 0.0329(7) 0.0284(7) 0.0305(7) 0.0004(6) -0.0001(6) 0.0086(6)
O24 0.0634(9) 0.0290(7) 0.0587(9) 0.0128(6) 0.0130(7) 0.0141(6)
O25 0.0514(8) 0.0451(8) 0.0426(7) 0.0003(6) 0.0169(6) 0.0191(6)

loop_
_atom_type_symbol
_atom_type_description
_atom_type_scat_dispersion_real
_atom_type_scat_dispersion_imag
_atom_type_scat_source
C C 0.0033 0.0016 'International Tables Vol C Tables 4.2.6.8 and 6.1.1.4'
H H 0.0000 0.0000 'International Tables Vol C Tables 4.2.6.8 and 6.1.1.4'
N N 0.0061 0.0033 'International Tables Vol C Tables 4.2.6.8 and 6.1.1.4'
O O 0.0106 0.0060 'International Tables Vol C Tables 4.2.6.8 and 6.1.1.4'

loop_
_geom_angle_atom_site_label_1
_geom_angle_atom_site_label_2
_geom_angle_atom_site_label_3
_geom_angle
_geom_angle_site_symmetry_1
_geom_angle_site_symmetry_3
_geom_angle_publ_flag
C15 N1 C6 125.39(13) . . ?
C15 N1 C2 118.82(14) . . ?
C6 N1 C2 115.76(13) . . ?
N1 C2 C3 109.78(15) . . ?
N1 C2 H2A 109.7 . . ?
C3 C2 H2A 109.7 . . ?
N1 C2 H2AB 109.7 . . ?
C3 C2 H2AB 109.7 . . ?
H2A C2 H2AB 108.2 . . ?
C4 C3 C2 121.25(16) . . ?
C4 C3 H3 119.4 . . ?
C2 C3 H3 119.4 . . ?
C3 C4 C5 120.05(17) . . ?
C3 C4 H4 120.0 . . ?
C5 C4 H4 120.0 . . ?
C10 C5 C6 118.48(15) . . ?
C10 C5 C4 123.14(16) . . ?
C6 C5 C4 118.34(16) . . ?
C7 C6 C5 120.63(15) . . ?
C7 C6 N1 121.78(14) . . ?
C5 C6 N1 117.56(14) . . ?
C8 C7 C6 119.79(15) . . ?
C8 C7 H7 120.1 . . ?
C6 C7 H7 120.1 . . ?
C7 C8 C9 120.42(15) . . ?
C7 C8 H8 119.8 . . ?
C9 C8 H8 119.8 . . ?
C8 C9 C10 119.50(16) . . ?
C8 C9 C11 121.72(16) . . ?
C10 C9 C11 118.75(16) . . ?
C5 C10 C9 121.00(15) . . ?
C5 C10 H10 119.5 . . ?
C9 C10 H10 119.5 . . ?
O12 C11 O13 123.23(18) . . ?
O12 C11 C9 124.44(19) . . ?
O13 C11 C9 112.34(15) . . ?
C11 O13 C14 116.34(17) . . ?
O13 C14 H14A 109.5 . . ?
O13 C14 H14B 109.5 . . ?
H14A C14 H14B 109.5 . . ?
O13 C14 H14C 109.5 . . ?
H14A C14 H14C 109.5 . . ?
H14B C14 H14C 109.5 . . ?
O16 C15 N1 121.50(15) . . ?
O16 C15 C17 120.44(14) . . ?
N1 C15 C17 118.02(13) . . ?
C22 C17 C18 119.93(14) . . ?
C22 C17 C15 121.47(14) . . ?
C18 C17 C15 118.49(14) . . ?
C19 C18 C17 120.37(15) . . ?
C19 C18 H18 119.8 . . ?
C17 C18 H18 119.8 . . ?
C20 C19 C18 118.24(14) . . ?
C20 C19 H19 120.9 . . ?
C18 C19 H19 120.9 . . ?
C19 C20 C21 122.95(14) . . ?
C19 C20 N23 118.77(14) . . ?
C21 C20 N23 118.24(14) . . ?
C20 C21 C22 118.11(14) . . ?
C20 C21 H21 120.9 . . ?
C22 C21 H21 120.9 . . ?
C21 C22 C17 120.27(14) . . ?
C21 C22 H22 119.9 . . ?
C17 C22 H22 119.9 . . ?
O25 N23 O24 123.59(15) . . ?
O25 N23 C20 118.38(14) . . ?
O24 N23 C20 118.01(15) . . ?

loop_
_geom_bond_atom_site_label_1
_geom_bond_atom_site_label_2
_geom_bond_distance
_geom_bond_site_symmetry_2
_geom_bond_publ_flag
N1 C15 1.371(2) . ?
N1 C6 1.421(2) . ?
N1 C2 1.472(2) . ?
C2 C3 1.487(3) . ?
C2 H2A 0.9900 . ?
C2 H2AB 0.9900 . ?
C3 C4 1.328(3) . ?
C3 H3 0.9500 . ?
C4 C5 1.462(2) . ?
C4 H4 0.9500 . ?
C5 C10 1.388(2) . ?
C5 C6 1.400(2) . ?
C6 C7 1.384(2) . ?
C7 C8 1.381(2) . ?
C7 H7 0.9500 . ?
C8 C9 1.386(2) . ?
C8 H8 0.9500 . ?
C9 C10 1.388(3) . ?
C9 C11 1.486(2) . ?
C10 H10 0.9500 . ?
C11 O12 1.193(2) . ?
C11 O13 1.329(2) . ?
O13 C14 1.446(2) . ?
C14 H14A 0.9800 . ?
C14 H14B 0.9800 . ?
C14 H14C 0.9800 . ?
C15 O16 1.2177(19) . ?
C15 C17 1.500(2) . ?
C17 C22 1.388(2) . ?
C17 C18 1.389(2) . ?
C18 C19 1.379(2) . ?
C18 H18 0.9500 . ?
C19 C20 1.376(2) . ?
C19 H19 0.9500 . ?
C20 C21 1.378(2) . ?
C20 N23 1.469(2) . ?
C21 C22 1.383(2) . ?
C21 H21 0.9500 . ?
C22 H22 0.9500 . ?
N23 O25 1.2144(19) . ?
N23 O24 1.2176(19) . ?

loop_
_geom_torsion_atom_site_label_1
_geom_torsion_atom_site_label_2
_geom_torsion_atom_site_label_3
_geom_torsion_atom_site_label_4
_geom_torsion
_geom_torsion_site_symmetry_1
_geom_torsion_site_symmetry_2
_geom_torsion_site_symmetry_3
_geom_torsion_site_symmetry_4
_geom_torsion_publ_flag
C15 N1 C2 C3 -130.71(16) . . . . ?
C6 N1 C2 C3 47.6(2) . . . . ?
N1 C2 C3 C4 -28.1(2) . . . . ?
C2 C3 C4 C5 -2.5(3) . . . . ?
C3 C4 C5 C10 -161.94(18) . . . . ?
C3 C4 C5 C6 15.8(3) . . . . ?
C10 C5 C6 C7 4.6(2) . . . . ?
C4 C5 C6 C7 -173.17(16) . . . . ?
C10 C5 C6 N1 -177.49(15) . . . . ?
C4 C5 C6 N1 4.7(2) . . . . ?
C15 N1 C6 C7 -41.3(2) . . . . ?
C2 N1 C6 C7 140.45(16) . . . . ?
C15 N1 C6 C5 140.85(17) . . . . ?
C2 N1 C6 C5 -37.4(2) . . . . ?
C5 C6 C7 C8 -4.6(2) . . . . ?
N1 C6 C7 C8 177.64(15) . . . . ?
C6 C7 C8 C9 1.4(2) . . . . ?
C7 C8 C9 C10 1.6(3) . . . . ?
C7 C8 C9 C11 179.39(16) . . . . ?
C6 C5 C10 C9 -1.6(3) . . . . ?
C4 C5 C10 C9 176.11(17) . . . . ?
C8 C9 C10 C5 -1.5(3) . . . . ?
C11 C9 C10 C5 -179.35(16) . . . . ?
C8 C9 C11 O12 -175.4(2) . . . . ?
C10 C9 C11 O12 2.4(3) . . . . ?
C8 C9 C11 O13 4.8(3) . . . . ?
C10 C9 C11 O13 -177.44(17) . . . . ?
O12 C11 O13 C14 1.1(3) . . . . ?
C9 C11 O13 C14 -179.07(18) . . . . ?
C6 N1 C15 O16 164.03(16) . . . . ?
C2 N1 C15 O16 -17.8(2) . . . . ?
C6 N1 C15 C17 -18.3(2) . . . . ?
C2 N1 C15 C17 159.94(15) . . . . ?
O16 C15 C17 C22 134.59(17) . . . . ?
N1 C15 C17 C22 -43.2(2) . . . . ?
O16 C15 C17 C18 -41.6(2) . . . . ?
N1 C15 C17 C18 140.67(15) . . . . ?
C22 C17 C18 C19 3.9(2) . . . . ?
C15 C17 C18 C19 -179.85(14) . . . . ?
C17 C18 C19 C20 -1.8(2) . . . . ?
C18 C19 C20 C21 -1.7(2) . . . . ?
C18 C19 C20 N23 175.86(14) . . . . ?
C19 C20 C21 C22 2.9(2) . . . . ?
N23 C20 C21 C22 -174.64(14) . . . . ?
C20 C21 C22 C17 -0.7(2) . . . . ?
C18 C17 C22 C21 -2.6(2) . . . . ?
C15 C17 C22 C21 -178.76(15) . . . . ?
C19 C20 N23 O25 163.94(15) . . . . ?
C21 C20 N23 O25 -18.4(2) . . . . ?
C19 C20 N23 O24 -17.8(2) . . . . ?
C21 C20 N23 O24 159.83(15) . . . . ?
